data_8105297
loop_
_publ_author_name
'Shi, Rui'
'Zhu, Xia'
'Lin, Shi-Yong'
'Su, Yi'
'He, Yu-Yang'
'Zhang, Song-Yao'

_publ_section_title
;
 Crystal structure of
 poly[aqua-(\m4-benzene-1,2,4,5-tetracarboxylato-\k4O,O&#x2032;,O&#x2032;&#x2032;,O&#x2032;&#x2032;&#x2032;)bis(\m2-1-(4-(1H-imidazol-1-yl)benzyl)-1H-1,2,4-triazole-\k2
 N:N)dinickel(II)], NiC17H14N5O5
;
_journal_issue 4
_journal_name_full 'Zeitschrift f\"ur Kristallographie - New Crystal Structures'
_journal_page_first 817
_journal_page_last 819
_journal_paper_doi 10.1515/ncrs-2020-0027
_journal_volume 235
_journal_year 2020
_chemical_formula_moiety 'C17 H14 N5 Ni O5'
_chemical_formula_sum 'C17 H14 N5 Ni O5'
_chemical_formula_weight 427.04
_space_group_crystal_system triclinic
_space_group_IT_number 2
_space_group_name_Hall '-P 1'
_space_group_name_H-M_alt 'P -1'
_atom_sites_solution_hydrogens mixed
_atom_sites_solution_primary dual
_cell_angle_alpha 93.9550(10)
_cell_angle_beta 99.9510(10)
_cell_angle_gamma 109.9460(10)
_cell_formula_units_Z 2
_cell_length_a 7.8199(8)
_cell_length_b 8.6969(8)
_cell_length_c 13.1934(13)
_cell_measurement_reflns_used 2540
_cell_measurement_temperature 150
_cell_measurement_theta_max 27.396
_cell_measurement_theta_min 2.781
_cell_volume 822.79(14)
_computing_cell_refinement 'SAINT v8.34A (Bruker, 2013)'
_computing_data_reduction 'SAINT v8.34A (Bruker, 2013)'
_computing_molecular_graphics 'Olex2 (Dolomanov et al., 2009)'
_computing_publication_material 'Olex2 (Dolomanov et al., 2009)'
_computing_structure_refinement 'ShelXL (Sheldrick, 2015)'
_computing_structure_solution 'ShelXT (Sheldrick, 2015)'
_diffrn_ambient_temperature 150
_diffrn_measured_fraction_theta_full 0.996
_diffrn_measured_fraction_theta_max 0.925
_diffrn_measurement_device_type 'Bruker D8 Quest'
_diffrn_measurement_method 'phi and omega scans'
_diffrn_radiation_monochromator graphite
_diffrn_radiation_type MoK\a
_diffrn_radiation_wavelength 0.71073
_diffrn_reflns_av_R_equivalents 0.0214
_diffrn_reflns_av_unetI/netI 0.0393
_diffrn_reflns_Laue_measured_fraction_full 0.996
_diffrn_reflns_Laue_measured_fraction_max 0.925
_diffrn_reflns_limit_h_max 9
_diffrn_reflns_limit_h_min -10
_diffrn_reflns_limit_k_max 11
_diffrn_reflns_limit_k_min -11
_diffrn_reflns_limit_l_max 17
_diffrn_reflns_limit_l_min -17
_diffrn_reflns_number 6609
_diffrn_reflns_point_group_measured_fraction_full 0.996
_diffrn_reflns_point_group_measured_fraction_max 0.925
_diffrn_reflns_theta_full 25.242
_diffrn_reflns_theta_max 27.551
_diffrn_reflns_theta_min 2.515
_exptl_absorpt_coefficient_mu 1.224
_exptl_absorpt_correction_T_max 0.7456
_exptl_absorpt_correction_T_min 0.5688
_exptl_absorpt_correction_type multi-scan
_exptl_absorpt_process_details
'SADABS-2014/5 (Bruker,2014/5) was used for absorption correction. wR2(int) was 0.1675 before and 0.0962 after correction. The Ratio of minimum to maximum transmission is 0.7629. The \l/2 correction factor is Not present.'
_exptl_crystal_colour 'clear light green'
_exptl_crystal_colour_lustre clear
_exptl_crystal_colour_modifier light
_exptl_crystal_colour_primary green
_exptl_crystal_density_diffrn 1.724
_exptl_crystal_description block
_exptl_crystal_F_000 438
_exptl_crystal_size_max 0.3
_exptl_crystal_size_mid 0.15
_exptl_crystal_size_min 0.1
_refine_diff_density_max 0.358
_refine_diff_density_min -0.309
_refine_diff_density_rms 0.065
_refine_ls_extinction_coef .
_refine_ls_extinction_method none
_refine_ls_goodness_of_fit_ref 1.035
_refine_ls_hydrogen_treatment constr
_refine_ls_matrix_type full
_refine_ls_number_parameters 254
_refine_ls_number_reflns 3516
_refine_ls_number_restraints 2
_refine_ls_restrained_S_all 1.035
_refine_ls_R_factor_all 0.0416
_refine_ls_R_factor_gt 0.0316
_refine_ls_shift/su_max 0.001
_refine_ls_shift/su_mean 0.000
_refine_ls_structure_factor_coef Fsqd
_refine_ls_weighting_details 'w=1/[\s^2^(Fo^2^)+(0.0281P)^2^+0.3440P] where P=(Fo^2^+2Fc^2^)/3'
_refine_ls_weighting_scheme calc
_refine_ls_wR_factor_gt 0.0657
_refine_ls_wR_factor_ref 0.0688
_reflns_Friedel_coverage 0.000
_reflns_Friedel_fraction_full .
_reflns_Friedel_fraction_max .
_reflns_number_gt 2994
_reflns_number_total 3516
_reflns_threshold_expression 'I > 2\s(I)'
_cod_data_source_file suppl_ncrs-2020-0027_suppl.cif
_cod_data_source_block niitmbbtec
_cod_database_code 8105297
_shelx_space_group_comment
;
The symmetry employed for this shelxl refinement is uniquely defined
by the following loop, which should always be used as a source of
symmetry information in preference to the above space-group names.
They are only intended as comments.
;
_shelx_estimated_absorpt_t_max 0.887
_shelx_estimated_absorpt_t_min 0.710
_olex2_refinement_description
;
1. Fixed Uiso
 At 1.2 times of:
  All C(H) groups, All C(H,H) groups
 At 1.5 times of:
  All O(H,H) groups
2. Restrained distances
 H5A-O5
 0.85 with sigma of 0.02
 H5B-O5
 0.85 with sigma of 0.02
3.a Rotating group:
 O5(H5A,H5B)
3.b Secondary CH2 refined with riding coordinates:
 C3(H3A,H3B)
3.c Aromatic/amide H refined with riding coordinates:
 C1(H1), C2(H2), C5(H5), C6(H6), C8(H8), C9(H9), C10(H10), C11(H11), C12(H12),
 C15(H15)
;
_olex2_submission_special_instructions 'No special instructions were received'

loop_
_space_group_symop_operation_xyz
'x, y, z'
'-x, -y, -z'

loop_
_atom_site_label
_atom_site_type_symbol
_atom_site_fract_x
_atom_site_fract_y
_atom_site_fract_z
_atom_site_U_iso_or_equiv
_atom_site_adp_type
_atom_site_occupancy
_atom_site_site_symmetry_order
_atom_site_calc_flag
_atom_site_refinement_flags_posn
_atom_site_refinement_flags_adp
_atom_site_refinement_flags_occupancy
_atom_site_disorder_assembly
_atom_site_disorder_group
Ni1 Ni 1.11693(4) 0.42735(3) 0.86241(2) 0.01385(8) Uani 1 1 d . . . . .
O1 O 0.8785(2) 0.27386(17) 0.89655(11) 0.0198(3) Uani 1 1 d . . . . .
O2 O 0.7743(2) 0.43376(17) 0.99045(11) 0.0189(3) Uani 1 1 d . . . . .
O3 O 0.5525(2) -0.28934(19) 1.18023(11) 0.0213(3) Uani 1 1 d . . . . .
O4 O 0.7645(2) -0.26238(18) 1.08055(12) 0.0218(3) Uani 1 1 d . . . . .
O5 O 1.3828(2) 0.56786(19) 0.82992(12) 0.0267(4) Uani 1 1 d D . . . .
H5A H 1.424387 0.489362 0.820411 0.040 Uiso 1 1 d DGR . . . .
H5B H 1.441625 0.619155 0.888133 0.040 Uiso 1 1 d DGR . . . .
N1 N 1.0189(3) 0.6108(2) 0.81339(13) 0.0193(4) Uani 1 1 d . . . . .
N2 N 0.8882(3) 0.7913(2) 0.78258(13) 0.0205(4) Uani 1 1 d . . . . .
N3 N 1.0105(3) 0.8135(3) 0.71804(15) 0.0308(5) Uani 1 1 d . . . . .
N4 N -0.0242(3) 0.6895(2) 0.29079(13) 0.0218(4) Uani 1 1 d . . . . .
N5 N 0.1619(3) 0.7691(2) 0.44574(14) 0.0242(4) Uani 1 1 d . . . . .
C1 C 1.0853(4) 0.7022(3) 0.73978(18) 0.0282(5) Uani 1 1 d . . . . .
H1 H 1.178208 0.686918 0.706717 0.034 Uiso 1 1 calc R . . . .
C2 C 0.8954(3) 0.6710(3) 0.83851(16) 0.0197(5) Uani 1 1 d . . . . .
H2 H 0.822787 0.634107 0.888871 0.024 Uiso 1 1 calc R . . . .
C3 C 0.7771(3) 0.8959(3) 0.78666(17) 0.0258(5) Uani 1 1 d . . . . .
H3A H 0.860356 1.012922 0.794486 0.031 Uiso 1 1 calc R . . . .
H3B H 0.721855 0.880149 0.849006 0.031 Uiso 1 1 calc R . . . .
C4 C 0.6232(3) 0.8617(3) 0.69230(17) 0.0222(5) Uani 1 1 d . . . . .
C5 C 0.5190(3) 0.9637(3) 0.68616(17) 0.0231(5) Uani 1 1 d . . . . .
H5 H 0.550309 1.053941 0.739383 0.028 Uiso 1 1 calc R . . . .
C6 C 0.3706(3) 0.9362(3) 0.60399(17) 0.0238(5) Uani 1 1 d . . . . .
H6 H 0.302925 1.008660 0.600045 0.029 Uiso 1 1 calc R . . . .
C7 C 0.3220(3) 0.8029(3) 0.52795(17) 0.0233(5) Uani 1 1 d . . . . .
C8 C 0.4229(4) 0.7002(3) 0.5329(2) 0.0433(8) Uani 1 1 d . . . . .
H8 H 0.389004 0.608180 0.480560 0.052 Uiso 1 1 calc R . . . .
C9 C 0.5739(4) 0.7310(3) 0.6141(2) 0.0405(7) Uani 1 1 d . . . . .
H9 H 0.644573 0.661038 0.616053 0.049 Uiso 1 1 calc R . . . .
C10 C 0.1411(3) 0.7086(3) 0.34532(16) 0.0243(5) Uani 1 1 d . . . . .
H10 H 0.234147 0.683072 0.317649 0.029 Uiso 1 1 calc R . . . .
C11 C -0.0007(4) 0.7901(4) 0.45543(18) 0.0346(6) Uani 1 1 d . . . . .
H11 H -0.028768 0.831173 0.516630 0.041 Uiso 1 1 calc R . . . .
C12 C -0.1134(4) 0.7403(3) 0.35963(18) 0.0323(6) Uani 1 1 d . . . . .
H12 H -0.236369 0.740515 0.342675 0.039 Uiso 1 1 calc R . . . .
C13 C 0.7718(3) 0.2966(2) 0.95147(14) 0.0136(4) Uani 1 1 d . . . . .
C14 C 0.6285(3) 0.1415(2) 0.97369(14) 0.0134(4) Uani 1 1 d . . . . .
C15 C 0.6881(3) 0.0262(2) 1.02296(15) 0.0146(4) Uani 1 1 d . . . . .
H15 H 0.817120 0.043573 1.038152 0.018 Uiso 1 1 calc R . . . .
C16 C 0.5629(3) -0.1137(2) 1.05035(14) 0.0136(4) Uani 1 1 d . . . . .
C17 C 0.6318(3) -0.2314(2) 1.10908(15) 0.0153(4) Uani 1 1 d . . . . .

loop_
_atom_site_aniso_label
_atom_site_aniso_U_11
_atom_site_aniso_U_22
_atom_site_aniso_U_33
_atom_site_aniso_U_23
_atom_site_aniso_U_13
_atom_site_aniso_U_12
Ni1 0.01427(14) 0.01376(14) 0.01542(14) 0.00432(10) 0.00398(10) 0.00656(11)
O1 0.0156(8) 0.0161(8) 0.0282(8) 0.0026(6) 0.0110(6) 0.0034(6)
O2 0.0253(9) 0.0129(7) 0.0178(7) 0.0010(6) 0.0032(6) 0.0068(7)
O3 0.0232(9) 0.0285(9) 0.0196(8) 0.0122(7) 0.0092(6) 0.0149(7)
O4 0.0203(8) 0.0218(8) 0.0321(9) 0.0127(7) 0.0121(7) 0.0136(7)
O5 0.0288(9) 0.0228(9) 0.0326(9) 0.0068(7) 0.0143(7) 0.0101(7)
N1 0.0224(10) 0.0188(9) 0.0183(9) 0.0058(7) 0.0027(8) 0.0095(8)
N2 0.0245(10) 0.0207(10) 0.0185(9) 0.0033(7) 0.0019(8) 0.0118(8)
N3 0.0414(13) 0.0325(12) 0.0311(11) 0.0180(9) 0.0180(10) 0.0216(11)
N4 0.0233(10) 0.0240(10) 0.0189(9) 0.0029(8) 0.0018(8) 0.0107(9)
N5 0.0247(11) 0.0292(11) 0.0180(9) 0.0015(8) -0.0009(8) 0.0118(9)
C1 0.0351(14) 0.0322(14) 0.0288(12) 0.0140(11) 0.0153(11) 0.0206(12)
C2 0.0198(12) 0.0202(11) 0.0192(11) 0.0043(9) 0.0032(9) 0.0073(10)
C3 0.0305(13) 0.0248(12) 0.0244(12) -0.0008(10) -0.0029(10) 0.0178(11)
C4 0.0246(12) 0.0213(12) 0.0219(11) 0.0024(9) 0.0028(9) 0.0106(10)
C5 0.0271(13) 0.0210(12) 0.0214(11) -0.0004(9) 0.0024(9) 0.0110(10)
C6 0.0287(13) 0.0242(12) 0.0229(11) 0.0027(9) 0.0037(10) 0.0159(11)
C7 0.0231(12) 0.0264(12) 0.0199(11) 0.0022(9) 0.0008(9) 0.0101(10)
C8 0.0525(18) 0.0392(16) 0.0358(15) -0.0176(12) -0.0160(13) 0.0300(15)
C9 0.0465(17) 0.0370(15) 0.0387(15) -0.0137(12) -0.0145(13) 0.0307(14)
C10 0.0250(13) 0.0262(12) 0.0209(11) -0.0010(9) 0.0037(9) 0.0094(10)
C11 0.0322(15) 0.0567(18) 0.0212(12) -0.0021(11) 0.0039(10) 0.0263(14)
C12 0.0286(14) 0.0479(16) 0.0243(12) -0.0015(11) 0.0006(10) 0.0222(13)
C13 0.0132(10) 0.0147(10) 0.0116(9) 0.0033(8) -0.0015(8) 0.0050(8)
C14 0.0146(10) 0.0124(10) 0.0131(9) 0.0003(8) 0.0042(8) 0.0046(8)
C15 0.0090(10) 0.0158(10) 0.0193(10) 0.0011(8) 0.0030(8) 0.0050(8)
C16 0.0158(10) 0.0137(10) 0.0124(9) 0.0022(8) 0.0028(8) 0.0067(9)
C17 0.0141(11) 0.0115(10) 0.0179(10) 0.0005(8) -0.0009(8) 0.0041(9)

loop_
_atom_type_symbol
_atom_type_description
_atom_type_scat_dispersion_real
_atom_type_scat_dispersion_imag
_atom_type_scat_source
C C 0.0033 0.0016 'International Tables Vol C Tables 4.2.6.8 and 6.1.1.4'
H H 0.0000 0.0000 'International Tables Vol C Tables 4.2.6.8 and 6.1.1.4'
N N 0.0061 0.0033 'International Tables Vol C Tables 4.2.6.8 and 6.1.1.4'
Ni Ni 0.3393 1.1124 'International Tables Vol C Tables 4.2.6.8 and 6.1.1.4'
O O 0.0106 0.0060 'International Tables Vol C Tables 4.2.6.8 and 6.1.1.4'

loop_
_geom_angle_atom_site_label_1
_geom_angle_atom_site_label_2
_geom_angle_atom_site_label_3
_geom_angle
_geom_angle_site_symmetry_1
_geom_angle_site_symmetry_3
O1 Ni1 O2 96.32(6) . 2_767
O1 Ni1 O4 85.66(6) . 2_757
O1 Ni1 O5 173.31(6) . .
O1 Ni1 N1 97.90(7) . .
O1 Ni1 N4 89.02(7) . 2_666
O2 Ni1 O5 84.41(6) 2_767 .
O2 Ni1 N1 89.14(6) 2_767 .
O4 Ni1 O2 86.58(6) 2_757 2_767
O4 Ni1 O5 87.75(6) 2_757 .
O4 Ni1 N1 174.72(7) 2_757 .
O4 Ni1 N4 96.62(7) 2_757 2_666
N1 Ni1 O5 88.75(7) . .
N4 Ni1 O2 173.99(7) 2_666 2_767
N4 Ni1 O5 90.61(7) 2_666 .
N4 Ni1 N1 87.38(7) 2_666 .
C13 O1 Ni1 132.66(14) . .
C13 O2 Ni1 133.79(13) . 2_767
C17 O4 Ni1 126.47(13) . 2_757
Ni1 O5 H5A 99.4 . .
Ni1 O5 H5B 101.9 . .
H5A O5 H5B 105.1 . .
C1 N1 Ni1 121.80(15) . .
C2 N1 Ni1 134.87(15) . .
C2 N1 C1 103.32(18) . .
N3 N2 C3 120.99(18) . .
C2 N2 N3 110.11(18) . .
C2 N2 C3 128.9(2) . .
C1 N3 N2 102.37(18) . .
C10 N4 Ni1 122.04(15) . 2_666
C10 N4 C12 105.37(18) . .
C12 N4 Ni1 132.05(16) . 2_666
C10 N5 C7 127.0(2) . .
C10 N5 C11 107.04(19) . .
C11 N5 C7 125.92(19) . .
N1 C1 H1 122.8 . .
N3 C1 N1 114.4(2) . .
N3 C1 H1 122.8 . .
N1 C2 N2 109.75(19) . .
N1 C2 H2 125.1 . .
N2 C2 H2 125.1 . .
N2 C3 H3A 108.7 . .
N2 C3 H3B 108.7 . .
N2 C3 C4 114.03(18) . .
H3A C3 H3B 107.6 . .
C4 C3 H3A 108.7 . .
C4 C3 H3B 108.7 . .
C5 C4 C3 117.88(19) . .
C9 C4 C3 124.0(2) . .
C9 C4 C5 118.1(2) . .
C4 C5 H5 119.3 . .
C6 C5 C4 121.3(2) . .
C6 C5 H5 119.3 . .
C5 C6 H6 120.3 . .
C7 C6 C5 119.5(2) . .
C7 C6 H6 120.3 . .
C6 C7 N5 119.5(2) . .
C8 C7 N5 120.4(2) . .
C8 C7 C6 120.1(2) . .
C7 C8 H8 120.0 . .
C7 C8 C9 120.0(2) . .
C9 C8 H8 120.0 . .
C4 C9 C8 121.0(2) . .
C4 C9 H9 119.5 . .
C8 C9 H9 119.5 . .
N4 C10 N5 111.5(2) . .
N4 C10 H10 124.3 . .
N5 C10 H10 124.3 . .
N5 C11 H11 127.1 . .
C12 C11 N5 105.8(2) . .
C12 C11 H11 127.1 . .
N4 C12 H12 124.9 . .
C11 C12 N4 110.3(2) . .
C11 C12 H12 124.9 . .
O1 C13 O2 126.50(19) . .
O1 C13 C14 115.56(17) . .
O2 C13 C14 117.93(18) . .
C15 C14 C13 119.29(18) . .
C15 C14 C16 119.00(18) . 2_657
C16 C14 C13 121.66(17) 2_657 .
C14 C15 H15 119.2 . .
C16 C15 C14 121.54(18) . .
C16 C15 H15 119.2 . .
C14 C16 C17 120.01(18) 2_657 .
C15 C16 C14 119.45(18) . 2_657
C15 C16 C17 120.50(18) . .
O3 C17 O4 126.50(18) . .
O3 C17 C16 117.47(18) . .
O4 C17 C16 116.03(18) . .

loop_
_geom_bond_atom_site_label_1
_geom_bond_atom_site_label_2
_geom_bond_distance
_geom_bond_site_symmetry_2
Ni1 O1 2.0339(15) .
Ni1 O2 2.0870(14) 2_767
Ni1 O4 2.0735(14) 2_757
Ni1 O5 2.1556(16) .
Ni1 N1 2.0876(17) .
Ni1 N4 2.0859(18) 2_666
O1 C13 1.250(2) .
O2 C13 1.258(2) .
O3 C17 1.254(2) .
O4 C17 1.266(2) .
O5 H5A 0.8610 .
O5 H5B 0.8314 .
N1 C1 1.358(3) .
N1 C2 1.322(3) .
N2 N3 1.362(3) .
N2 C2 1.332(3) .
N2 C3 1.461(3) .
N3 C1 1.315(3) .
N4 C10 1.316(3) .
N4 C12 1.371(3) .
N5 C7 1.437(3) .
N5 C10 1.353(3) .
N5 C11 1.371(3) .
C1 H1 0.9500 .
C2 H2 0.9500 .
C3 H3A 0.9900 .
C3 H3B 0.9900 .
C3 C4 1.508(3) .
C4 C5 1.391(3) .
C4 C9 1.381(3) .
C5 H5 0.9500 .
C5 C6 1.385(3) .
C6 H6 0.9500 .
C6 C7 1.379(3) .
C7 C8 1.377(3) .
C8 H8 0.9500 .
C8 C9 1.387(3) .
C9 H9 0.9500 .
C10 H10 0.9500 .
C11 H11 0.9500 .
C11 C12 1.357(3) .
C12 H12 0.9500 .
C13 C14 1.516(3) .
C14 C15 1.396(3) .
C14 C16 1.406(3) 2_657
C15 H15 0.9500 .
C15 C16 1.393(3) .
C16 C17 1.510(3) .

loop_
_geom_hbond_atom_site_label_D
_geom_hbond_atom_site_label_H
_geom_hbond_atom_site_label_A
_geom_hbond_distance_DH
_geom_hbond_distance_HA
_geom_hbond_distance_DA
_geom_hbond_angle_DHA
_geom_hbond_site_symmetry_A
_geom_hbond_publ_flag
O5 H5A O3 0.86 1.81 2.638(2) 160.9 2_757 yes
C2 H2 O2 0.95 2.24 3.011(3) 137.5 . yes
C3 H3A O1 0.99 2.51 3.271(3) 134.0 1_565 yes
C11 H11 N3 0.95 2.64 3.441(3) 141.9 1_455 yes
C12 H12 O3 0.95 2.41 3.133(3) 133.0 1_464 yes

loop_
_geom_torsion_atom_site_label_1
_geom_torsion_atom_site_label_2
_geom_torsion_atom_site_label_3
_geom_torsion_atom_site_label_4
_geom_torsion
_geom_torsion_site_symmetry_1
_geom_torsion_site_symmetry_2
_geom_torsion_site_symmetry_3
_geom_torsion_site_symmetry_4
Ni1 O1 C13 O2 10.6(3) . . . .
Ni1 O1 C13 C14 -168.26(12) . . . .
Ni1 O2 C13 O1 -99.0(2) 2_767 . . .
Ni1 O2 C13 C14 79.9(2) 2_767 . . .
Ni1 O4 C17 O3 3.3(3) 2_757 . . .
Ni1 O4 C17 C16 -176.27(12) 2_757 . . .
Ni1 N1 C1 N3 -179.49(16) . . . .
Ni1 N1 C2 N2 179.36(15) . . . .
Ni1 N4 C10 N5 -172.50(14) 2_666 . . .
Ni1 N4 C12 C11 171.59(18) 2_666 . . .
O1 C13 C14 C15 58.1(2) . . . .
O1 C13 C14 C16 -124.4(2) . . . 2_657
O2 C13 C14 C15 -120.8(2) . . . .
O2 C13 C14 C16 56.6(3) . . . 2_657
N2 N3 C1 N1 0.1(3) . . . .
N2 C3 C4 C5 -175.4(2) . . . .
N2 C3 C4 C9 7.7(4) . . . .
N3 N2 C2 N1 -0.2(3) . . . .
N3 N2 C3 C4 72.4(3) . . . .
N5 C7 C8 C9 -178.1(3) . . . .
N5 C11 C12 N4 -0.2(3) . . . .
C1 N1 C2 N2 0.2(2) . . . .
C2 N1 C1 N3 -0.2(3) . . . .
C2 N2 N3 C1 0.1(3) . . . .
C2 N2 C3 C4 -110.3(3) . . . .
C3 N2 N3 C1 177.8(2) . . . .
C3 N2 C2 N1 -177.7(2) . . . .
C3 C4 C5 C6 -177.4(2) . . . .
C3 C4 C9 C8 175.7(3) . . . .
C4 C5 C6 C7 1.6(4) . . . .
C5 C4 C9 C8 -1.2(4) . . . .
C5 C6 C7 N5 176.6(2) . . . .
C5 C6 C7 C8 -1.3(4) . . . .
C6 C7 C8 C9 -0.2(4) . . . .
C7 N5 C10 N4 178.9(2) . . . .
C7 N5 C11 C12 -178.8(2) . . . .
C7 C8 C9 C4 1.5(5) . . . .
C9 C4 C5 C6 -0.3(4) . . . .
C10 N4 C12 C11 0.1(3) . . . .
C10 N5 C7 C6 144.7(2) . . . .
C10 N5 C7 C8 -37.4(4) . . . .
C10 N5 C11 C12 0.2(3) . . . .
C11 N5 C7 C6 -36.4(4) . . . .
C11 N5 C7 C8 141.5(3) . . . .
C11 N5 C10 N4 -0.2(3) . . . .
C12 N4 C10 N5 0.0(3) . . . .
C13 C14 C15 C16 176.35(17) . . . .
C14 C15 C16 C14 1.2(3) . . . 2_657
C14 C15 C16 C17 -176.47(18) . . . .
C14 C16 C17 O3 -38.2(3) 2_657 . . .
C14 C16 C17 O4 141.38(19) 2_657 . . .
C15 C16 C17 O3 139.4(2) . . . .
C15 C16 C17 O4 -41.0(3) . . . .
C16 C14 C15 C16 -1.2(3) 2_657 . . .
